data_7123709
loop_
_publ_author_name
'Wang, Zhi-Qin'
'Tang, Xiaosheng'
'Yang, Zhao-Qi'
'yu, baoyi'
'Wang, Hua-Jing'
'Sang, Wei'
'Yuan, Ye'
'Chen, Cheng'
'Verpoort, Francis'

_publ_section_title
;
 Highly active bidentate N-heterocyclic carbene/ruthenium complexes
 performing dehydrogenative coupling of alcohols and hydroxides in open
 air
;
_journal_name_full 'Chemical Communications'
_journal_paper_doi 10.1039/C9CC03519B
_journal_year 2019
_chemical_formula_moiety 'C22 H23 I N2 Ru S'
_chemical_formula_sum 'C22 H23 I N2 Ru S'
_chemical_formula_weight 575.45
_space_group_crystal_system monoclinic
_space_group_IT_number 14
_space_group_name_Hall '-P 2ybc'
_space_group_name_H-M_alt 'P 1 21/c 1'
_symmetry_space_group_name_Hall '-P 2ybc'
_symmetry_space_group_name_H-M 'P 1 21/c 1'
_atom_sites_solution_hydrogens geom
_atom_sites_solution_primary dual
_audit_creation_date 2019-03-15
_audit_creation_method
;
Olex2 1.2-beta
(compiled 2016.11.30 svn.r3356 for OlexSys, GUI svn.r5269)
;
_audit_update_record
;
2019-04-23 deposited with the CCDC.    2019-06-20 downloaded from the CCDC.
;
_cell_angle_alpha 90
_cell_angle_beta 106.9600(10)
_cell_angle_gamma 90
_cell_formula_units_Z 4
_cell_length_a 10.1584(3)
_cell_length_b 12.5283(3)
_cell_length_c 17.3543(6)
_cell_measurement_reflns_used 9967
_cell_measurement_temperature 100(2)
_cell_measurement_theta_max 27.50
_cell_measurement_theta_min 2.65
_cell_volume 2112.58(11)
_computing_cell_refinement 'SAINT V8.38A (?, 2016)'
_computing_data_reduction 'SAINT V8.38A (?, 2016)'
_computing_molecular_graphics 'Olex2 (Dolomanov et al., 2009)'
_computing_publication_material 'Olex2 (Dolomanov et al., 2009)'
_computing_structure_refinement 'ShelXL (Sheldrick, 2015)'
_computing_structure_solution 'ShelXT (Sheldrick, 2015)'
_diffrn_ambient_temperature 100.0
_diffrn_measured_fraction_theta_full 0.998
_diffrn_measured_fraction_theta_max 0.996
_diffrn_measurement_device_type 'Bruker APEX-II CCD'
_diffrn_measurement_method '\f and \w scans'
_diffrn_radiation_type MoK\a
_diffrn_radiation_wavelength 0.71073
_diffrn_reflns_av_R_equivalents 0.0399
_diffrn_reflns_av_unetI/netI 0.0294
_diffrn_reflns_Laue_measured_fraction_full 0.998
_diffrn_reflns_Laue_measured_fraction_max 0.996
_diffrn_reflns_limit_h_max 13
_diffrn_reflns_limit_h_min -13
_diffrn_reflns_limit_k_max 16
_diffrn_reflns_limit_k_min -14
_diffrn_reflns_limit_l_max 22
_diffrn_reflns_limit_l_min -22
_diffrn_reflns_number 26048
_diffrn_reflns_point_group_measured_fraction_full 0.998
_diffrn_reflns_point_group_measured_fraction_max 0.996
_diffrn_reflns_theta_full 25.242
_diffrn_reflns_theta_max 27.507
_diffrn_reflns_theta_min 2.653
_diffrn_standards_number 0
_exptl_absorpt_coefficient_mu 2.312
_exptl_absorpt_correction_T_max 0.7456
_exptl_absorpt_correction_T_min 0.4991
_exptl_absorpt_correction_type multi-scan
_exptl_absorpt_process_details
;
SADABS-2016/2 (Bruker,2016/2) was used for absorption correction.
wR2(int) was 0.1048 before and 0.0477 after correction.
The Ratio of minimum to maximum transmission is 0.6694.
The \l/2 correction factor is Not present.
;
_exptl_crystal_colour orange
_exptl_crystal_colour_primary brown
_exptl_crystal_density_diffrn 1.809
_exptl_crystal_description block
_exptl_crystal_F_000 1128
_exptl_crystal_recrystallization_method 'Re-crystallisation from solvent: CDCl3/pentane'
_exptl_crystal_size_max 0.19
_exptl_crystal_size_mid 0.11
_exptl_crystal_size_min 0.08
_refine_diff_density_max 3.025
_refine_diff_density_min -2.997
_refine_diff_density_rms 0.867
_refine_ls_extinction_method none
_refine_ls_goodness_of_fit_ref 1.082
_refine_ls_hydrogen_treatment constr
_refine_ls_matrix_type full
_refine_ls_number_parameters 249
_refine_ls_number_reflns 4930
_refine_ls_number_restraints 0
_refine_ls_restrained_S_all 1.082
_refine_ls_R_factor_all 0.0322
_refine_ls_R_factor_gt 0.0245
_refine_ls_shift/su_max 0.001
_refine_ls_shift/su_mean 0.000
_refine_ls_structure_factor_coef Fsqd
_refine_ls_weighting_details 'w=1/[\s^2^(Fo^2^)+(0.0065P)^2^+2.8115P] where P=(Fo^2^+2Fc^2^)/3'
_refine_ls_weighting_scheme calc
_refine_ls_wR_factor_gt 0.0435
_refine_ls_wR_factor_ref 0.0463
_reflns_Friedel_coverage 0.000
_reflns_number_gt 4297
_reflns_number_total 4930
_reflns_threshold_expression 'I > 2\s(I)'
_cod_data_source_file c9cc03519b2.cif
_cod_data_source_block 11
_cod_database_code 7123709
_shelx_space_group_comment
;
The symmetry employed for this shelxl refinement is uniquely defined
by the following loop, which should always be used as a source of
symmetry information in preference to the above space-group names.
They are only intended as comments.
;
_olex2_refinement_description
;
1. Twinned data refinement
 Scales: 0.99961(6) 0.00039(6)
2. Fixed Uiso
 At 1.2 times of:
  All C(H) groups
 At 1.5 times of:
  All C(H,H,H) groups
3.a Ternary CH refined with riding coordinates:
 C8(H8)
3.b Aromatic/amide H refined with riding coordinates:
 C2(H2), C3(H3), C5(H5), C6(H6), C13(H13), C14(H14), C15(H15), C16(H16),
 C20(H20), C21(H21)
3.c Idealised Me refined as rotating group:
 C7(H7A,H7B,H7C), C9(H9A,H9B,H9C), C10(H10A,H10B,H10C), C17(H17A,H17B,H17C)
;
_shelx_shelxl_version_number 2014/7
_olex2_submission_special_instructions 'No special instructions were received'

loop_
_space_group_symop_operation_xyz
'x, y, z'
'-x, y+1/2, -z+1/2'
'-x, -y, -z'
'x, -y-1/2, z-1/2'

loop_
_atom_site_label
_atom_site_type_symbol
_atom_site_fract_x
_atom_site_fract_y
_atom_site_fract_z
_atom_site_U_iso_or_equiv
_atom_site_adp_type
_atom_site_occupancy
_atom_site_site_symmetry_order
_atom_site_calc_flag
_atom_site_refinement_flags_posn
I1 I 0.44573(2) 0.66960(2) 0.37309(2) 0.02030(5) Uani 1 1 d .
Ru1 Ru 0.29222(2) 0.51088(2) 0.28548(2) 0.01138(5) Uani 1 1 d .
S1 S 0.20109(6) 0.72679(5) 0.06590(4) 0.01588(13) Uani 1 1 d .
N1 N 0.5529(2) 0.47437(16) 0.22640(12) 0.0140(4) Uani 1 1 d .
N2 N 0.3966(2) 0.58020(15) 0.15362(12) 0.0123(4) Uani 1 1 d .
C00B C 0.5006(2) 0.57870(18) 0.11643(14) 0.0126(5) Uani 1 1 d .
C1 C 0.2176(3) 0.4544(2) 0.39167(16) 0.0216(6) Uani 1 1 d .
C2 C 0.3242(3) 0.3848(2) 0.38434(16) 0.0214(6) Uani 1 1 d .
H2 H 0.4011 0.3714 0.4298 0.026 Uiso 1 1 calc R
C3 C 0.3165(3) 0.33633(19) 0.31083(16) 0.0184(5) Uani 1 1 d .
H3 H 0.3878 0.2891 0.3075 0.022 Uiso 1 1 calc R
C4 C 0.2045(2) 0.35561(19) 0.24059(15) 0.0146(5) Uani 1 1 d .
C5 C 0.0996(3) 0.42565(19) 0.24856(16) 0.0162(5) Uani 1 1 d .
H5 H 0.0248 0.4419 0.2026 0.019 Uiso 1 1 calc R
C6 C 0.1043(3) 0.4720(2) 0.32402(16) 0.0196(6) Uani 1 1 d .
H6 H 0.0301 0.5152 0.3286 0.024 Uiso 1 1 calc R
C7 C 0.2274(4) 0.5080(2) 0.47092(18) 0.0349(7) Uani 1 1 d .
H7A H 0.3196 0.5384 0.4932 0.052 Uiso 1 1 calc GR
H7B H 0.2103 0.4555 0.5087 0.052 Uiso 1 1 calc GR
H7C H 0.1587 0.5651 0.4624 0.052 Uiso 1 1 calc GR
C8 C 0.2004(3) 0.3025(2) 0.16178(16) 0.0208(6) Uani 1 1 d .
H8 H 0.2972 0.2955 0.1595 0.025 Uiso 1 1 calc R
C9 C 0.1197(3) 0.3655(2) 0.08809(17) 0.0279(7) Uani 1 1 d .
H9A H 0.0224 0.3680 0.0863 0.042 Uiso 1 1 calc GR
H9B H 0.1285 0.3307 0.0393 0.042 Uiso 1 1 calc GR
H9C H 0.1561 0.4383 0.0912 0.042 Uiso 1 1 calc GR
C10 C 0.1406(4) 0.1902(2) 0.1600(2) 0.0348(7) Uani 1 1 d .
H10A H 0.1932 0.1506 0.2077 0.052 Uiso 1 1 calc GR
H10B H 0.1463 0.1529 0.1114 0.052 Uiso 1 1 calc GR
H10C H 0.0442 0.1950 0.1596 0.052 Uiso 1 1 calc GR
C11 C 0.4279(2) 0.51689(18) 0.22108(14) 0.0129(5) Uani 1 1 d .
C12 C 0.6001(2) 0.50968(19) 0.16292(15) 0.0147(5) Uani 1 1 d .
C13 C 0.7196(3) 0.4871(2) 0.14298(16) 0.0198(5) Uani 1 1 d .
H13 H 0.7864 0.4388 0.1739 0.024 Uiso 1 1 calc R
C14 C 0.7374(3) 0.5381(2) 0.07574(16) 0.0220(6) Uani 1 1 d .
H14 H 0.8186 0.5252 0.0606 0.026 Uiso 1 1 calc R
C15 C 0.6379(3) 0.6084(2) 0.02990(16) 0.0199(5) Uani 1 1 d .
H15 H 0.6538 0.6427 -0.0154 0.024 Uiso 1 1 calc R
C16 C 0.5167(3) 0.6293(2) 0.04869(15) 0.0168(5) Uani 1 1 d .
H16 H 0.4484 0.6758 0.0169 0.020 Uiso 1 1 calc R
C17 C 0.6348(3) 0.4096(2) 0.29283(15) 0.0177(5) Uani 1 1 d .
H17A H 0.5926 0.4104 0.3369 0.027 Uiso 1 1 calc GR
H17B H 0.7282 0.4387 0.3119 0.027 Uiso 1 1 calc GR
H17C H 0.6387 0.3360 0.2744 0.027 Uiso 1 1 calc GR
C18 C 0.2748(2) 0.63868(18) 0.14246(14) 0.0126(5) Uani 1 1 d .
C19 C 0.2069(2) 0.62468(18) 0.19876(14) 0.0129(5) Uani 1 1 d .
C20 C 0.0874(2) 0.69173(19) 0.17807(15) 0.0166(5) Uani 1 1 d .
H20 H 0.0246 0.6951 0.2093 0.020 Uiso 1 1 calc R
C21 C 0.0716(3) 0.7501(2) 0.10985(15) 0.0192(5) Uani 1 1 d .
H21 H -0.0023 0.7983 0.0888 0.023 Uiso 1 1 calc R

loop_
_atom_site_aniso_label
_atom_site_aniso_U_11
_atom_site_aniso_U_22
_atom_site_aniso_U_33
_atom_site_aniso_U_23
_atom_site_aniso_U_13
_atom_site_aniso_U_12
I1 0.02757(9) 0.01669(8) 0.01500(9) -0.00347(7) 0.00362(7) -0.00668(7)
Ru1 0.01441(9) 0.00913(9) 0.01082(10) 0.00028(7) 0.00402(7) 0.00036(7)
S1 0.0185(3) 0.0148(3) 0.0123(3) 0.0023(2) 0.0011(2) 0.0032(2)
N1 0.0142(10) 0.0147(10) 0.0127(10) 0.0013(8) 0.0034(8) 0.0016(8)
N2 0.0130(9) 0.0112(9) 0.0128(10) 0.0008(8) 0.0039(8) 0.0013(8)
C00B 0.0125(11) 0.0112(11) 0.0137(12) -0.0018(9) 0.0031(9) -0.0022(9)
C1 0.0377(16) 0.0145(12) 0.0171(14) 0.0002(10) 0.0149(12) -0.0074(12)
C2 0.0312(15) 0.0145(12) 0.0163(13) 0.0049(10) 0.0034(11) -0.0035(11)
C3 0.0211(13) 0.0090(11) 0.0250(14) 0.0026(10) 0.0069(11) 0.0035(10)
C4 0.0189(12) 0.0111(11) 0.0160(13) -0.0003(10) 0.0084(10) -0.0042(10)
C5 0.0156(12) 0.0147(12) 0.0203(13) -0.0004(10) 0.0084(10) -0.0030(10)
C6 0.0239(13) 0.0133(12) 0.0287(15) -0.0009(11) 0.0187(12) -0.0023(11)
C7 0.060(2) 0.0296(16) 0.0226(16) -0.0066(13) 0.0231(15) -0.0112(15)
C8 0.0230(13) 0.0193(13) 0.0239(15) -0.0083(11) 0.0130(11) -0.0074(11)
C9 0.0300(15) 0.0359(16) 0.0180(14) -0.0082(12) 0.0072(12) -0.0136(13)
C10 0.056(2) 0.0206(14) 0.0338(18) -0.0132(13) 0.0233(16) -0.0125(14)
C11 0.0158(11) 0.0096(10) 0.0124(12) -0.0014(9) 0.0026(9) -0.0007(9)
C12 0.0166(12) 0.0136(11) 0.0129(12) -0.0021(10) 0.0028(10) -0.0021(10)
C13 0.0151(12) 0.0211(13) 0.0228(14) 0.0021(11) 0.0049(10) 0.0036(11)
C14 0.0181(13) 0.0260(14) 0.0245(15) -0.0010(12) 0.0103(11) -0.0006(11)
C15 0.0228(13) 0.0196(13) 0.0197(14) 0.0020(11) 0.0100(11) -0.0039(11)
C16 0.0189(12) 0.0154(12) 0.0147(13) -0.0004(10) 0.0029(10) -0.0008(10)
C17 0.0175(12) 0.0181(12) 0.0151(13) 0.0056(10) 0.0012(10) 0.0056(10)
C18 0.0119(11) 0.0103(11) 0.0129(12) 0.0007(9) -0.0006(9) 0.0012(9)
C19 0.0140(11) 0.0100(11) 0.0132(12) -0.0016(9) 0.0017(9) 0.0002(9)
C20 0.0149(12) 0.0168(12) 0.0172(13) -0.0027(10) 0.0034(10) 0.0018(10)
C21 0.0170(12) 0.0186(13) 0.0194(14) -0.0006(11) 0.0013(10) 0.0062(11)

loop_
_atom_type_symbol
_atom_type_description
_atom_type_scat_dispersion_real
_atom_type_scat_dispersion_imag
_atom_type_scat_source
C C 0.0033 0.0016 'International Tables Vol C Tables 4.2.6.8 and 6.1.1.4'
H H 0.0000 0.0000 'International Tables Vol C Tables 4.2.6.8 and 6.1.1.4'
I I -0.4742 1.8119 'International Tables Vol C Tables 4.2.6.8 and 6.1.1.4'
N N 0.0061 0.0033 'International Tables Vol C Tables 4.2.6.8 and 6.1.1.4'
Ru Ru -1.2594 0.8363 'International Tables Vol C Tables 4.2.6.8 and 6.1.1.4'
S S 0.1246 0.1234 'International Tables Vol C Tables 4.2.6.8 and 6.1.1.4'

loop_
_geom_angle_atom_site_label_1
_geom_angle_atom_site_label_2
_geom_angle_atom_site_label_3
_geom_angle
C1 Ru1 I1 92.66(7)
C2 Ru1 I1 98.84(7)
C2 Ru1 C1 36.22(10)
C3 Ru1 I1 126.71(7)
C3 Ru1 C1 65.39(9)
C3 Ru1 C2 35.96(9)
C3 Ru1 C6 77.51(9)
C4 Ru1 I1 164.32(7)
C4 Ru1 C1 79.42(9)
C4 Ru1 C2 66.82(9)
C4 Ru1 C3 37.62(9)
C4 Ru1 C6 67.71(9)
C5 Ru1 I1 148.84(7)
C5 Ru1 C1 66.61(10)
C5 Ru1 C2 78.39(10)
C5 Ru1 C3 67.13(9)
C5 Ru1 C4 38.10(9)
C5 Ru1 C6 37.51(9)
C6 Ru1 I1 113.07(7)
C6 Ru1 C1 35.84(10)
C6 Ru1 C2 64.83(10)
C11 Ru1 I1 84.76(7)
C11 Ru1 C1 153.59(10)
C11 Ru1 C2 118.18(10)
C11 Ru1 C3 95.28(9)
C11 Ru1 C4 96.28(9)
C11 Ru1 C5 124.23(9)
C11 Ru1 C6 161.74(10)
C11 Ru1 C19 77.28(9)
C19 Ru1 I1 87.29(6)
C19 Ru1 C1 128.94(10)
C19 Ru1 C2 163.66(10)
C19 Ru1 C3 144.81(9)
C19 Ru1 C4 108.24(9)
C19 Ru1 C5 88.51(9)
C19 Ru1 C6 98.83(10)
C18 S1 C21 89.03(12)
C11 N1 C12 110.6(2)
C11 N1 C17 125.5(2)
C12 N1 C17 123.6(2)
C00B N2 C18 134.7(2)
C11 N2 C00B 111.70(19)
C11 N2 C18 113.30(19)
N2 C00B C12 105.1(2)
C16 C00B N2 132.9(2)
C16 C00B C12 122.0(2)
C2 C1 Ru1 71.31(14)
C2 C1 C7 120.3(3)
C6 C1 Ru1 70.27(14)
C6 C1 C2 118.8(2)
C6 C1 C7 120.9(3)
C7 C1 Ru1 130.14(19)
Ru1 C2 H2 130.5
C1 C2 Ru1 72.47(15)
C1 C2 H2 119.8
C3 C2 Ru1 69.91(14)
C3 C2 C1 120.5(2)
C3 C2 H2 119.8
Ru1 C3 H3 129.8
C2 C3 Ru1 74.13(15)
C2 C3 H3 119.1
C2 C3 C4 121.8(2)
C4 C3 Ru1 69.53(13)
C4 C3 H3 119.1
C3 C4 Ru1 72.85(14)
C3 C4 C8 120.3(2)
C5 C4 Ru1 69.78(13)
C5 C4 C3 117.2(2)
C5 C4 C8 122.5(2)
C8 C4 Ru1 127.96(17)
Ru1 C5 H5 125.3
C4 C5 Ru1 72.11(14)
C4 C5 H5 119.4
C4 C5 C6 121.3(2)
C6 C5 Ru1 74.94(15)
C6 C5 H5 119.4
Ru1 C6 H6 131.6
C1 C6 Ru1 73.89(15)
C1 C6 C5 120.4(2)
C1 C6 H6 119.8
C5 C6 Ru1 67.54(13)
C5 C6 H6 119.8
C1 C7 H7A 109.5
C1 C7 H7B 109.5
C1 C7 H7C 109.5
H7A C7 H7B 109.5
H7A C7 H7C 109.5
H7B C7 H7C 109.5
C4 C8 H8 107.9
C4 C8 C9 113.5(2)
C4 C8 C10 109.3(2)
C9 C8 H8 107.9
C9 C8 C10 110.3(2)
C10 C8 H8 107.9
C8 C9 H9A 109.5
C8 C9 H9B 109.5
C8 C9 H9C 109.5
H9A C9 H9B 109.5
H9A C9 H9C 109.5
H9B C9 H9C 109.5
C8 C10 H10A 109.5
C8 C10 H10B 109.5
C8 C10 H10C 109.5
H10A C10 H10B 109.5
H10A C10 H10C 109.5
H10B C10 H10C 109.5
N1 C11 Ru1 136.64(18)
N1 C11 N2 105.4(2)
N2 C11 Ru1 117.98(16)
C00B C12 N1 107.2(2)
C13 C12 N1 131.3(2)
C13 C12 C00B 121.5(2)
C12 C13 H13 121.5
C12 C13 C14 117.0(2)
C14 C13 H13 121.5
C13 C14 H14 119.4
C13 C14 C15 121.2(2)
C15 C14 H14 119.4
C14 C15 H15 119.0
C16 C15 C14 121.9(2)
C16 C15 H15 119.0
C00B C16 C15 116.4(2)
C00B C16 H16 121.8
C15 C16 H16 121.8
N1 C17 H17A 109.5
N1 C17 H17B 109.5
N1 C17 H17C 109.5
H17A C17 H17B 109.5
H17A C17 H17C 109.5
H17B C17 H17C 109.5
N2 C18 S1 127.52(18)
C19 C18 S1 116.07(18)
C19 C18 N2 116.4(2)
C18 C19 Ru1 114.73(17)
C18 C19 C20 108.3(2)
C20 C19 Ru1 136.87(19)
C19 C20 H20 122.9
C21 C20 C19 114.1(2)
C21 C20 H20 122.9
S1 C21 H21 123.8
C20 C21 S1 112.47(19)
C20 C21 H21 123.8

loop_
_geom_bond_atom_site_label_1
_geom_bond_atom_site_label_2
_geom_bond_distance
I1 Ru1 2.7044(2)
Ru1 C1 2.299(3)
Ru1 C2 2.284(3)
Ru1 C3 2.230(2)
Ru1 C4 2.186(2)
Ru1 C5 2.156(2)
Ru1 C6 2.253(2)
Ru1 C11 2.013(2)
Ru1 C19 2.071(2)
S1 C18 1.722(2)
S1 C21 1.727(3)
N1 C11 1.355(3)
N1 C12 1.396(3)
N1 C17 1.456(3)
N2 C00B 1.390(3)
N2 C11 1.373(3)
N2 C18 1.402(3)
C00B C12 1.394(3)
C00B C16 1.387(3)
C1 C2 1.425(4)
C1 C6 1.401(4)
C1 C7 1.507(4)
C2 H2 0.9500
C2 C3 1.394(4)
C3 H3 0.9500
C3 C4 1.425(3)
C4 C5 1.418(3)
C4 C8 1.510(3)
C5 H5 0.9500
C5 C6 1.420(4)
C6 H6 0.9500
C7 H7A 0.9800
C7 H7B 0.9800
C7 H7C 0.9800
C8 H8 1.0000
C8 C9 1.523(4)
C8 C10 1.529(4)
C9 H9A 0.9800
C9 H9B 0.9800
C9 H9C 0.9800
C10 H10A 0.9800
C10 H10B 0.9800
C10 H10C 0.9800
C12 C13 1.385(3)
C13 H13 0.9500
C13 C14 1.388(4)
C14 H14 0.9500
C14 C15 1.400(4)
C15 H15 0.9500
C15 C16 1.387(4)
C16 H16 0.9500
C17 H17A 0.9800
C17 H17B 0.9800
C17 H17C 0.9800
C18 C19 1.361(3)
C19 C20 1.434(3)
C20 H20 0.9500
C20 C21 1.361(4)
C21 H21 0.9500

loop_
_twin_individual_id
_twin_individual_mass_fraction_refined
1 0.99961(6)
2 0.00039(6)
